data_7037204
loop_
_publ_author_name
'Everett, Matthew'
'Jolleys, Andrew'
'Levason, William'
'Light, Mark E.'
'Pugh, David'
'Reid, Gillian'

_publ_section_title
;
 Cationic aza-macrocyclic complexes of germanium(ii) and silicon(iv).
;
_journal_issue 48
_journal_name_full 'Dalton transactions (Cambridge, England : 2003)'
_journal_page_first 20898
_journal_page_last 20905
_journal_paper_doi 10.1039/c5dt03941j
_journal_volume 44
_journal_year 2015
_chemical_formula_moiety 'C9 H21 Cl4 N3 Si, 0.67(C H2 Cl2)'
_chemical_formula_sum 'C9.67 H22.33 Cl5.33 N3 Si'
_chemical_formula_weight 397.80
_chemical_name_systematic
;
 ?
;
_space_group_IT_number 15
_symmetry_cell_setting monoclinic
_symmetry_Int_Tables_number 15
_symmetry_space_group_name_Hall '-C 2yc'
_symmetry_space_group_name_H-M 'C 1 2/c 1'
_atom_sites_solution_hydrogens geom
_atom_sites_solution_primary direct
_atom_sites_solution_secondary difmap
_audit_creation_method SHELXL-97
_audit_update_record
;
2015-10-07 deposited with the CCDC.
2015-11-06 downloaded from the CCDC.
;
_cell_angle_alpha 90.00
_cell_angle_beta 106.684(5)
_cell_angle_gamma 90.00
_cell_formula_units_Z 24
_cell_length_a 34.475(8)
_cell_length_b 26.707(6)
_cell_length_c 11.820(3)
_cell_measurement_reflns_used 17401
_cell_measurement_temperature 100(2)
_cell_measurement_theta_max 34.6
_cell_measurement_theta_min 2.3
_cell_volume 10425(4)
_computing_cell_refinement
;
CrystalClear-SM Expert 2.0 r11 (Rigaku, 2011)
;
_computing_data_collection
;
CrystalClear-SM Expert 2.0 r11 (Rigaku, 2011)
;
_computing_data_reduction
;
CrystalClear-SM Expert 2.0 r11 (Rigaku, 2011)
;
_computing_molecular_graphics 'ORTEP-III (Farrugia, 1997)'
_computing_publication_material 'PLATON (Spek, 2003), WinGX (Farrugia, 1999) and enCIFer (Allen et al., 2004).'
_computing_structure_refinement 'SHELXL-2013 (Sheldrick, 2013)'
_computing_structure_solution 'SHELXS-2013 (Sheldrick, 2013)'
_diffrn_ambient_temperature 100(2)
_diffrn_detector 'CCD plate'
_diffrn_detector_area_resol_mean 28.5714
_diffrn_detector_type 'Rigaku HG Saturn724+ (2x2 bin mode)'
_diffrn_measured_fraction_theta_full 0.998
_diffrn_measured_fraction_theta_max 0.998
_diffrn_measurement_device 'four-circle \k diffractometer'
_diffrn_measurement_device_type 'Rigaku AFC12 (Right)'
_diffrn_measurement_method 'profile data from \w-scans'
_diffrn_measurement_specimen_support 'MiTeGen micromount'
_diffrn_radiation_collimation 'Confocal mirrors, VHF Varimax '
_diffrn_radiation_type MoK\a
_diffrn_radiation_wavelength 0.71075
_diffrn_reflns_av_R_equivalents 0.1139
_diffrn_reflns_av_sigmaI/netI 0.0894
_diffrn_reflns_limit_h_max 43
_diffrn_reflns_limit_h_min -42
_diffrn_reflns_limit_k_max 33
_diffrn_reflns_limit_k_min -32
_diffrn_reflns_limit_l_max 11
_diffrn_reflns_limit_l_min -14
_diffrn_reflns_number 46773
_diffrn_reflns_theta_full 26.37
_diffrn_reflns_theta_max 26.37
_diffrn_reflns_theta_min 2.94
_diffrn_source 'Rotating Anode'
_diffrn_source_current 55.0
_diffrn_source_power 2.475
_diffrn_source_voltage 45.0
_exptl_absorpt_coefficient_mu 0.946
_exptl_absorpt_correction_T_max 0.9906
_exptl_absorpt_correction_T_min 0.9631
_exptl_absorpt_correction_type multi-scan
_exptl_absorpt_process_details 'CrystalClear-SM Expert 2.0 r11 (Rigaku, 2011)'
_exptl_crystal_colour colourless
_exptl_crystal_density_diffrn 1.521
_exptl_crystal_density_method 'not measured'
_exptl_crystal_description needle
_exptl_crystal_F_000 4944
_exptl_crystal_size_max 0.04
_exptl_crystal_size_mid 0.04
_exptl_crystal_size_min 0.01
_refine_diff_density_max 1.619
_refine_diff_density_min -0.875
_refine_diff_density_rms 0.129
_refine_ls_extinction_method none
_refine_ls_goodness_of_fit_ref 1.107
_refine_ls_hydrogen_treatment constr
_refine_ls_matrix_type full
_refine_ls_number_parameters 549
_refine_ls_number_reflns 10659
_refine_ls_number_restraints 0
_refine_ls_restrained_S_all 1.107
_refine_ls_R_factor_all 0.1207
_refine_ls_R_factor_gt 0.0943
_refine_ls_shift/su_max 0.000
_refine_ls_shift/su_mean 0.000
_refine_ls_structure_factor_coef Fsqd
_refine_ls_weighting_details 'calc w=1/[\s^2^(Fo^2^)+(0.0951P)^2^+47.8627P] where P=(Fo^2^+2Fc^2^)/3'
_refine_ls_weighting_scheme calc
_refine_ls_wR_factor_gt 0.2271
_refine_ls_wR_factor_ref 0.2472
_reflns_number_gt 8130
_reflns_number_total 10659
_reflns_threshold_expression I>2\s(I)
_cod_data_source_file c5dt03941j2.cif
_cod_data_source_block 2013dcp017
_cod_depositor_comments
;
The following automatic conversions were performed:

'_symmetry_cell_setting' value 'Monoclinic' changed to 'monoclinic'
according to
/usr/data/users/saulius/crontab/automatic-downloads/rss-feeds/RSC/lib/dictionaries/cif_core.dic
dictionary named 'cif_core.dic' version 2.4.2 from 2011-04-26.

Automatic conversion script
Id: cif_fix_values 3271 2015-04-21 07:52:19Z andrius 

 Adding full bibliography for 7037199--7037205.cif.
;
_cod_original_sg_symbol_H-M C2/c
_cod_database_code 7037204

loop_
_symmetry_equiv_pos_as_xyz
'x, y, z'
'-x, y, -z+1/2'
'x+1/2, y+1/2, z'
'-x+1/2, y+1/2, -z+1/2'
'-x, -y, -z'
'x, -y, z-1/2'
'-x+1/2, -y+1/2, -z'
'x+1/2, -y+1/2, z-1/2'

loop_
_atom_site_label
_atom_site_type_symbol
_atom_site_fract_x
_atom_site_fract_y
_atom_site_fract_z
_atom_site_U_iso_or_equiv
_atom_site_adp_type
_atom_site_occupancy
_atom_site_symmetry_multiplicity
_atom_site_calc_flag
_atom_site_refinement_flags
_atom_site_disorder_assembly
_atom_site_disorder_group
C1 C 0.18843(19) 0.0629(3) 0.7514(7) 0.0429(16) Uani 1 1 d . . .
H1A H 0.2131 0.0822 0.7575 0.064 Uiso 1 1 calc R . .
H1B H 0.1891 0.0318 0.7079 0.064 Uiso 1 1 calc R . .
H1C H 0.1868 0.0549 0.8308 0.064 Uiso 1 1 calc R . .
C2 C 0.15371(19) 0.1001(3) 0.5619(5) 0.0348(14) Uani 1 1 d . . .
H2A H 0.1808 0.0904 0.5562 0.042 Uiso 1 1 calc R . .
H2B H 0.1492 0.1358 0.5390 0.042 Uiso 1 1 calc R . .
C3 C 0.12136(19) 0.0679(2) 0.4782(6) 0.0343(14) Uani 1 1 d . . .
H3A H 0.1175 0.0787 0.3956 0.041 Uiso 1 1 calc R . .
H3B H 0.1299 0.0323 0.4853 0.041 Uiso 1 1 calc R . .
C4 C 0.05305(19) 0.0351(2) 0.4392(6) 0.0390(15) Uani 1 1 d . . .
H4A H 0.0541 0.0354 0.3571 0.058 Uiso 1 1 calc R . .
H4B H 0.0256 0.0433 0.4413 0.058 Uiso 1 1 calc R . .
H4C H 0.0605 0.0018 0.4731 0.058 Uiso 1 1 calc R . .
C5 C 0.0650(2) 0.1250(2) 0.4751(6) 0.0382(15) Uani 1 1 d . . .
H5A H 0.0860 0.1470 0.4597 0.046 Uiso 1 1 calc R . .
H5B H 0.0424 0.1225 0.4014 0.046 Uiso 1 1 calc R . .
C6 C 0.04992(18) 0.1471(2) 0.5713(6) 0.0391(15) Uani 1 1 d . . .
H6A H 0.0452 0.1835 0.5579 0.047 Uiso 1 1 calc R . .
H6B H 0.0240 0.1312 0.5713 0.047 Uiso 1 1 calc R . .
C7 C 0.0627(2) 0.1543(3) 0.7831(7) 0.0475(18) Uani 1 1 d . . .
H7A H 0.0512 0.1880 0.7660 0.071 Uiso 1 1 calc R . .
H7B H 0.0838 0.1544 0.8591 0.071 Uiso 1 1 calc R . .
H7C H 0.0412 0.1307 0.7866 0.071 Uiso 1 1 calc R . .
C8 C 0.11729(19) 0.1728(2) 0.6953(6) 0.0362(14) Uani 1 1 d . . .
H8A H 0.1162 0.1856 0.6158 0.043 Uiso 1 1 calc R . .
H8B H 0.1165 0.2017 0.7468 0.043 Uiso 1 1 calc R . .
C9 C 0.15633(18) 0.1437(2) 0.7456(6) 0.0348(14) Uani 1 1 d . . .
H9A H 0.1794 0.1621 0.7311 0.042 Uiso 1 1 calc R . .
H9B H 0.1616 0.1395 0.8320 0.042 Uiso 1 1 calc R . .
C10 C 0.16785(19) 0.1281(3) 0.2647(6) 0.0397(15) Uani 1 1 d . . .
H10A H 0.1745 0.0964 0.3076 0.060 Uiso 1 1 calc R . .
H10B H 0.1545 0.1212 0.1811 0.060 Uiso 1 1 calc R . .
H10C H 0.1497 0.1475 0.2980 0.060 Uiso 1 1 calc R . .
C11 C 0.22061(18) 0.1759(2) 0.4012(5) 0.0321(13) Uani 1 1 d . . .
H11A H 0.2222 0.1478 0.4571 0.038 Uiso 1 1 calc R . .
H11B H 0.2017 0.2012 0.4158 0.038 Uiso 1 1 calc R . .
C12 C 0.26282(18) 0.1991(2) 0.4190(5) 0.0337(14) Uani 1 1 d . . .
H12A H 0.2601 0.2324 0.3808 0.040 Uiso 1 1 calc R . .
H12B H 0.2763 0.2036 0.5044 0.040 Uiso 1 1 calc R . .
C13 C 0.3195(2) 0.1405(3) 0.4678(6) 0.0415(16) Uani 1 1 d . . .
H13A H 0.3346 0.1155 0.4367 0.062 Uiso 1 1 calc R . .
H13B H 0.3059 0.1240 0.5201 0.062 Uiso 1 1 calc R . .
H13C H 0.3382 0.1659 0.5123 0.062 Uiso 1 1 calc R . .
C14 C 0.31052(17) 0.1967(2) 0.3016(5) 0.0319(13) Uani 1 1 d . . .
H14A H 0.3318 0.1766 0.2820 0.038 Uiso 1 1 calc R . .
H14B H 0.3237 0.2252 0.3518 0.038 Uiso 1 1 calc R . .
C15 C 0.28060(18) 0.2161(2) 0.1891(5) 0.0292(12) Uani 1 1 d . . .
H15A H 0.2644 0.2436 0.2084 0.035 Uiso 1 1 calc R . .
H15B H 0.2955 0.2293 0.1353 0.035 Uiso 1 1 calc R . .
C16 C 0.2639(2) 0.1578(3) 0.0216(5) 0.0374(15) Uani 1 1 d . . .
H16A H 0.2506 0.1259 -0.0069 0.056 Uiso 1 1 calc R . .
H16B H 0.2933 0.1536 0.0414 0.056 Uiso 1 1 calc R . .
H16C H 0.2552 0.1833 -0.0401 0.056 Uiso 1 1 calc R . .
C17 C 0.21008(18) 0.1933(3) 0.0875(5) 0.0358(14) Uani 1 1 d . . .
H17A H 0.2093 0.2250 0.0437 0.043 Uiso 1 1 calc R . .
H17B H 0.1925 0.1687 0.0338 0.043 Uiso 1 1 calc R . .
C18 C 0.19508(18) 0.2018(2) 0.1931(6) 0.0350(14) Uani 1 1 d . . .
H18A H 0.1653 0.2065 0.1673 0.042 Uiso 1 1 calc R . .
H18B H 0.2076 0.2326 0.2349 0.042 Uiso 1 1 calc R . .
C19 C 0.0633(3) 0.3409(3) 0.2397(9) 0.073(3) Uani 1 1 d . . .
H19A H 0.0351 0.3521 0.2117 0.110 Uiso 1 1 calc R . .
H19B H 0.0759 0.3546 0.3187 0.110 Uiso 1 1 calc R . .
H19C H 0.0642 0.3042 0.2431 0.110 Uiso 1 1 calc R . .
C20 C 0.0667(2) 0.3366(3) 0.0358(7) 0.0485(18) Uani 1 1 d . . .
H20A H 0.0879 0.3204 0.0068 0.058 Uiso 1 1 calc R . .
H20B H 0.0469 0.3106 0.0414 0.058 Uiso 1 1 calc R . .
C21 C 0.0457(2) 0.3765(3) -0.0504(7) 0.0506(19) Uani 1 1 d . . .
H21A H 0.0413 0.3642 -0.1322 0.061 Uiso 1 1 calc R . .
H21B H 0.0189 0.3839 -0.0391 0.061 Uiso 1 1 calc R . .
C22 C 0.0439(2) 0.4645(3) -0.1021(7) 0.056(2) Uani 1 1 d . . .
H22A H 0.0334 0.4545 -0.1850 0.084 Uiso 1 1 calc R . .
H22B H 0.0599 0.4952 -0.0967 0.084 Uiso 1 1 calc R . .
H22C H 0.0212 0.4707 -0.0694 0.084 Uiso 1 1 calc R . .
C23 C 0.1070(2) 0.4163(3) -0.0801(6) 0.0505(19) Uani 1 1 d . . .
H23A H 0.1111 0.3803 -0.0927 0.061 Uiso 1 1 calc R . .
H23B H 0.1019 0.4336 -0.1570 0.061 Uiso 1 1 calc R . .
C24 C 0.1426(2) 0.4366(3) 0.0020(8) 0.057(2) Uani 1 1 d . . .
H24A H 0.1416 0.4736 -0.0012 0.068 Uiso 1 1 calc R . .
H24B H 0.1670 0.4256 -0.0198 0.068 Uiso 1 1 calc R . .
C25 C 0.1806(2) 0.4469(3) 0.2061(9) 0.066(3) Uani 1 1 d . . .
H25A H 0.1858 0.4336 0.2863 0.099 Uiso 1 1 calc R . .
H25B H 0.1742 0.4826 0.2060 0.099 Uiso 1 1 calc R . .
H25C H 0.2048 0.4424 0.1794 0.099 Uiso 1 1 calc R . .
C26 C 0.15405(19) 0.3650(3) 0.1329(7) 0.0473(19) Uani 1 1 d . . .
H26A H 0.1832 0.3594 0.1726 0.057 Uiso 1 1 calc R . .
H26B H 0.1476 0.3502 0.0528 0.057 Uiso 1 1 calc R . .
C27 C 0.1293(3) 0.3405(3) 0.2015(7) 0.059(2) Uani 1 1 d . . .
H27A H 0.1405 0.3487 0.2863 0.071 Uiso 1 1 calc R . .
H27B H 0.1301 0.3037 0.1924 0.071 Uiso 1 1 calc R . .
C28A C 0.0749(2) 0.3012(3) 0.6210(8) 0.054(2) Uani 0.735(6) 1 d P A 1
H28A H 0.0980 0.2932 0.6905 0.065 Uiso 0.735(6) 1 calc PR A 1
H28B H 0.0785 0.2823 0.5526 0.065 Uiso 0.735(6) 1 calc PR A 1
C28B C 0.0749(2) 0.3012(3) 0.6210(8) 0.054(2) Uani 0.265(6) 1 d P A 2
H28C H 0.0909 0.2833 0.5761 0.065 Uiso 0.265(6) 1 calc PR A 2
H28D H 0.0878 0.2952 0.7062 0.065 Uiso 0.265(6) 1 calc PR A 2
N1 N 0.15210(14) 0.09332(19) 0.6870(4) 0.0293(11) Uani 1 1 d . . .
N2 N 0.08261(15) 0.07360(18) 0.5104(5) 0.0308(11) Uani 1 1 d . . .
N3 N 0.08081(15) 0.13843(19) 0.6870(5) 0.0330(12) Uani 1 1 d . . .
N4 N 0.20588(15) 0.1572(2) 0.2759(4) 0.0315(11) Uani 1 1 d . . .
N5 N 0.28802(14) 0.16532(18) 0.3659(4) 0.0284(11) Uani 1 1 d . . .
N6 N 0.25271(14) 0.17386(19) 0.1286(4) 0.0288(11) Uani 1 1 d . . .
N7 N 0.08581(18) 0.3589(2) 0.1569(5) 0.0421(14) Uani 1 1 d . . .
N8 N 0.07056(16) 0.4229(2) -0.0323(5) 0.0372(12) Uani 1 1 d . . .
N9 N 0.14542(16) 0.4193(2) 0.1240(6) 0.0446(15) Uani 1 1 d . . .
Si1 Si 0.09757(5) 0.06558(6) 0.68876(15) 0.0278(4) Uani 1 1 d . . .
Si2 Si 0.25247(5) 0.11827(6) 0.24590(15) 0.0304(4) Uani 1 1 d . . .
Si3 Si 0.09034(5) 0.43452(6) 0.14448(14) 0.0282(4) Uani 1 1 d . . .
Cl1 Cl 0.03669(5) 0.04295(6) 0.67971(15) 0.0409(4) Uani 1 1 d . . .
Cl2 Cl 0.11731(5) 0.06465(6) 0.87919(14) 0.0408(4) Uani 1 1 d . . .
Cl3 Cl 0.11655(5) -0.01074(6) 0.67569(15) 0.0381(4) Uani 1 1 d . . .
Cl4 Cl 0.30577(5) 0.08392(6) 0.21763(16) 0.0452(4) Uani 1 1 d . . .
Cl5 Cl 0.21181(6) 0.07459(7) 0.10760(16) 0.0454(4) Uani 1 1 d . . .
Cl6 Cl 0.24984(6) 0.06389(6) 0.37997(16) 0.0472(4) Uani 1 1 d . . .
Cl7 Cl 0.09908(6) 0.51334(6) 0.12353(16) 0.0477(4) Uani 1 1 d . . .
Cl8 Cl 0.11507(8) 0.43890(8) 0.33479(16) 0.0639(6) Uani 1 1 d . . .
Cl9 Cl 0.02947(6) 0.44449(7) 0.1519(2) 0.0555(5) Uani 1 1 d . . .
Cl10 Cl 0.12324(5) 0.23177(6) 0.42076(15) 0.0427(4) Uani 1 1 d . . .
Cl11 Cl 0.25146(4) 0.17254(5) 0.69914(13) 0.0311(3) Uani 1 1 d . . .
Cl12 Cl 0.13276(5) 0.26845(7) 0.91434(17) 0.0472(5) Uani 1 1 d . . .
Cl13 Cl 0.02794(9) 0.28161(11) 0.6494(4) 0.0592(5) Uani 0.735(6) 1 d P A 1
Cl14 Cl 0.0271(3) 0.2789(3) 0.5823(11) 0.0592(5) Uani 0.265(6) 1 d P A 2
Cl15 Cl 0.07496(6) 0.36567(7) 0.5915(2) 0.0592(5) Uani 1 1 d . . .
C29A C 0.0524(4) 0.8202(6) 0.6642(13) 0.032(3) Uani 0.529(6) 1 d P B 1
H29A H 0.0245 0.8071 0.6501 0.039 Uiso 0.529(6) 1 calc PR B 1
H29B H 0.0683 0.8099 0.7446 0.039 Uiso 0.529(6) 1 calc PR B 1
Cl16 Cl 0.05073(16) 0.88525(19) 0.6565(4) 0.0479(11) Uani 0.529(6) 1 d P B 1
Cl17 Cl 0.07417(11) 0.79377(12) 0.5605(3) 0.0474(11) Uani 0.529(6) 1 d P B 1
C29B C 0.0594(7) 0.8044(7) 0.6363(17) 0.054(6) Uani 0.471(6) 1 d P B 2
H29C H 0.0821 0.7947 0.7055 0.065 Uiso 0.471(6) 1 calc PR B 2
H29D H 0.0640 0.7885 0.5655 0.065 Uiso 0.471(6) 1 calc PR B 2
Cl18 Cl 0.01296(14) 0.78187(18) 0.6556(4) 0.0665(16) Uani 0.471(6) 1 d P B 2
Cl19 Cl 0.05916(18) 0.8707(2) 0.6195(6) 0.0569(15) Uani 0.471(6) 1 d P B 2

loop_
_atom_site_aniso_label
_atom_site_aniso_U_11
_atom_site_aniso_U_22
_atom_site_aniso_U_33
_atom_site_aniso_U_23
_atom_site_aniso_U_13
_atom_site_aniso_U_12
C1 0.031(3) 0.048(4) 0.045(4) 0.001(3) 0.005(3) 0.002(3)
C2 0.038(3) 0.041(4) 0.027(3) -0.004(3) 0.012(3) -0.012(3)
C3 0.042(3) 0.035(3) 0.032(3) -0.007(3) 0.019(3) -0.006(3)
C4 0.038(3) 0.037(4) 0.038(4) -0.009(3) 0.005(3) -0.013(3)
C5 0.041(3) 0.028(3) 0.037(4) 0.003(3) -0.003(3) -0.001(3)
C6 0.030(3) 0.033(3) 0.047(4) 0.000(3) 0.000(3) 0.008(3)
C7 0.048(4) 0.049(4) 0.052(5) -0.017(4) 0.024(4) -0.001(3)
C8 0.042(3) 0.030(3) 0.032(3) -0.007(3) 0.004(3) -0.006(3)
C9 0.036(3) 0.039(4) 0.027(3) -0.007(3) 0.007(3) -0.014(3)
C10 0.040(3) 0.046(4) 0.034(4) -0.010(3) 0.011(3) -0.013(3)
C11 0.034(3) 0.039(3) 0.025(3) -0.001(3) 0.011(3) -0.004(3)
C12 0.039(3) 0.040(4) 0.022(3) -0.004(3) 0.009(3) -0.006(3)
C13 0.042(3) 0.052(4) 0.024(3) 0.011(3) -0.002(3) 0.000(3)
C14 0.030(3) 0.035(3) 0.029(3) 0.002(3) 0.004(3) -0.004(3)
C15 0.036(3) 0.027(3) 0.025(3) 0.005(2) 0.010(3) 0.007(3)
C16 0.053(4) 0.042(4) 0.018(3) -0.001(3) 0.010(3) 0.012(3)
C17 0.032(3) 0.048(4) 0.022(3) 0.005(3) -0.001(3) 0.008(3)
C18 0.032(3) 0.042(4) 0.029(3) 0.004(3) 0.006(3) 0.003(3)
C19 0.109(7) 0.048(5) 0.079(7) 0.023(5) 0.054(6) 0.007(5)
C20 0.049(4) 0.033(4) 0.055(5) -0.005(3) 0.002(4) -0.001(3)
C21 0.040(4) 0.056(5) 0.045(5) -0.005(4) -0.004(3) -0.006(3)
C22 0.060(5) 0.055(5) 0.037(4) 0.014(4) -0.011(4) 0.007(4)
C23 0.066(5) 0.060(5) 0.032(4) 0.007(3) 0.025(4) 0.013(4)
C24 0.057(5) 0.062(5) 0.056(5) -0.018(4) 0.026(4) -0.005(4)
C25 0.039(4) 0.059(5) 0.087(7) -0.029(5) -0.003(4) -0.006(4)
C26 0.028(3) 0.045(4) 0.058(5) -0.014(4) -0.005(3) 0.005(3)
C27 0.080(6) 0.048(4) 0.041(4) 0.005(4) 0.006(4) 0.034(4)
C28A 0.039(4) 0.037(4) 0.076(6) 0.000(4) -0.001(4) 0.003(3)
C28B 0.039(4) 0.037(4) 0.076(6) 0.000(4) -0.001(4) 0.003(3)
N1 0.030(2) 0.033(3) 0.024(3) 0.000(2) 0.006(2) -0.002(2)
N2 0.033(2) 0.028(3) 0.028(3) -0.004(2) 0.003(2) -0.005(2)
N3 0.031(2) 0.033(3) 0.035(3) -0.007(2) 0.009(2) -0.003(2)
N4 0.031(2) 0.040(3) 0.023(3) -0.001(2) 0.008(2) -0.007(2)
N5 0.033(2) 0.029(3) 0.018(2) 0.005(2) 0.000(2) -0.002(2)
N6 0.031(2) 0.037(3) 0.017(2) 0.002(2) 0.005(2) 0.000(2)
N7 0.056(3) 0.039(3) 0.033(3) 0.015(2) 0.015(3) 0.009(3)
N8 0.040(3) 0.039(3) 0.029(3) -0.001(2) 0.003(2) 0.004(2)
N9 0.033(3) 0.040(3) 0.056(4) -0.016(3) 0.005(3) 0.000(2)
Si1 0.0282(8) 0.0283(8) 0.0270(9) -0.0010(7) 0.0081(7) -0.0049(7)
Si2 0.0381(9) 0.0271(9) 0.0245(9) 0.0019(7) 0.0066(7) 0.0001(7)
Si3 0.0368(8) 0.0272(8) 0.0208(8) 0.0009(6) 0.0088(7) 0.0098(7)
Cl1 0.0334(7) 0.0474(9) 0.0446(10) -0.0031(8) 0.0155(7) -0.0121(7)
Cl2 0.0487(9) 0.0481(10) 0.0248(8) 0.0018(7) 0.0092(7) -0.0098(7)
Cl3 0.0484(9) 0.0255(7) 0.0393(9) 0.0038(6) 0.0107(7) 0.0002(7)
Cl4 0.0556(10) 0.0375(9) 0.0444(10) 0.0061(7) 0.0176(8) 0.0174(8)
Cl5 0.0565(10) 0.0438(9) 0.0353(9) -0.0117(7) 0.0124(8) -0.0117(8)
Cl6 0.0688(11) 0.0360(9) 0.0357(9) 0.0109(7) 0.0131(8) -0.0039(8)
Cl7 0.0664(11) 0.0300(8) 0.0426(10) 0.0003(7) 0.0091(9) 0.0056(8)
Cl8 0.1062(17) 0.0548(12) 0.0217(9) -0.0040(8) 0.0040(10) 0.0246(11)
Cl9 0.0486(10) 0.0559(11) 0.0717(14) -0.0005(10) 0.0330(10) 0.0143(9)
Cl10 0.0578(10) 0.0321(8) 0.0321(9) 0.0036(7) 0.0032(7) -0.0021(7)
Cl11 0.0336(7) 0.0325(8) 0.0263(7) 0.0020(6) 0.0073(6) 0.0000(6)
Cl12 0.0416(8) 0.0430(9) 0.0502(11) -0.0238(8) 0.0026(8) 0.0058(7)
Cl13 0.0561(8) 0.0427(8) 0.0768(13) 0.0056(8) 0.0159(9) 0.0056(7)
Cl14 0.0561(8) 0.0427(8) 0.0768(13) 0.0056(8) 0.0159(9) 0.0056(7)
Cl15 0.0561(8) 0.0427(8) 0.0768(13) 0.0056(8) 0.0159(9) 0.0056(7)
C29A 0.033(6) 0.041(9) 0.019(7) -0.021(6) 0.000(5) 0.003(6)
Cl16 0.052(2) 0.040(3) 0.043(3) -0.0014(18) -0.0002(18) 0.0078(18)
Cl17 0.064(2) 0.0397(18) 0.037(2) -0.0015(14) 0.0112(16) -0.0022(15)
C29B 0.091(15) 0.042(11) 0.031(11) -0.010(8) 0.021(10) 0.031(10)
Cl18 0.065(3) 0.066(3) 0.061(3) 0.014(2) 0.006(2) 0.016(2)
Cl19 0.053(3) 0.045(3) 0.062(4) -0.001(2) -0.002(3) 0.001(2)

loop_
_atom_type_symbol
_atom_type_description
_atom_type_scat_dispersion_real
_atom_type_scat_dispersion_imag
_atom_type_scat_source
C C 0.0033 0.0016 'International Tables Vol C Tables 4.2.6.8 and 6.1.1.4'
H H 0.0000 0.0000 'International Tables Vol C Tables 4.2.6.8 and 6.1.1.4'
N N 0.0061 0.0033 'International Tables Vol C Tables 4.2.6.8 and 6.1.1.4'
Si Si 0.0817 0.0704 'International Tables Vol C Tables 4.2.6.8 and 6.1.1.4'
Cl Cl 0.1484 0.1585 'International Tables Vol C Tables 4.2.6.8 and 6.1.1.4'

loop_
_geom_angle_atom_site_label_1
_geom_angle_atom_site_label_2
_geom_angle_atom_site_label_3
_geom_angle
N1 C1 H1A 109.5
N1 C1 H1B 109.5
H1A C1 H1B 109.5
N1 C1 H1C 109.5
H1A C1 H1C 109.5
H1B C1 H1C 109.5
N1 C2 C3 110.0(5)
N1 C2 H2A 109.7
C3 C2 H2A 109.7
N1 C2 H2B 109.7
C3 C2 H2B 109.7
H2A C2 H2B 108.2
N2 C3 C2 108.5(5)
N2 C3 H3A 110.0
C2 C3 H3A 110.0
N2 C3 H3B 110.0
C2 C3 H3B 110.0
H3A C3 H3B 108.4
N2 C4 H4A 109.5
N2 C4 H4B 109.5
H4A C4 H4B 109.5
N2 C4 H4C 109.5
H4A C4 H4C 109.5
H4B C4 H4C 109.5
C6 C5 N2 110.3(5)
C6 C5 H5A 109.6
N2 C5 H5A 109.6
C6 C5 H5B 109.6
N2 C5 H5B 109.6
H5A C5 H5B 108.1
N3 C6 C5 108.7(5)
N3 C6 H6A 109.9
C5 C6 H6A 109.9
N3 C6 H6B 109.9
C5 C6 H6B 109.9
H6A C6 H6B 108.3
N3 C7 H7A 109.5
N3 C7 H7B 109.5
H7A C7 H7B 109.5
N3 C7 H7C 109.5
H7A C7 H7C 109.5
H7B C7 H7C 109.5
C9 C8 N3 109.6(5)
C9 C8 H8A 109.7
N3 C8 H8A 109.7
C9 C8 H8B 109.7
N3 C8 H8B 109.7
H8A C8 H8B 108.2
N1 C9 C8 108.7(5)
N1 C9 H9A 110.0
C8 C9 H9A 110.0
N1 C9 H9B 110.0
C8 C9 H9B 110.0
H9A C9 H9B 108.3
N4 C10 H10A 109.5
N4 C10 H10B 109.5
H10A C10 H10B 109.5
N4 C10 H10C 109.5
H10A C10 H10C 109.5
H10B C10 H10C 109.5
N4 C11 C12 107.9(5)
N4 C11 H11A 110.1
C12 C11 H11A 110.1
N4 C11 H11B 110.1
C12 C11 H11B 110.1
H11A C11 H11B 108.4
N5 C12 C11 109.6(5)
N5 C12 H12A 109.7
C11 C12 H12A 109.7
N5 C12 H12B 109.7
C11 C12 H12B 109.7
H12A C12 H12B 108.2
N5 C13 H13A 109.5
N5 C13 H13B 109.5
H13A C13 H13B 109.5
N5 C13 H13C 109.5
H13A C13 H13C 109.5
H13B C13 H13C 109.5
N5 C14 C15 108.4(5)
N5 C14 H14A 110.0
C15 C14 H14A 110.0
N5 C14 H14B 110.0
C15 C14 H14B 110.0
H14A C14 H14B 108.4
N6 C15 C14 109.8(5)
N6 C15 H15A 109.7
C14 C15 H15A 109.7
N6 C15 H15B 109.7
C14 C15 H15B 109.7
H15A C15 H15B 108.2
N6 C16 H16A 109.5
N6 C16 H16B 109.5
H16A C16 H16B 109.5
N6 C16 H16C 109.5
H16A C16 H16C 109.5
H16B C16 H16C 109.5
C18 C17 N6 108.8(5)
C18 C17 H17A 109.9
N6 C17 H17A 109.9
C18 C17 H17B 109.9
N6 C17 H17B 109.9
H17A C17 H17B 108.3
C17 C18 N4 109.7(5)
C17 C18 H18A 109.7
N4 C18 H18A 109.7
C17 C18 H18B 109.7
N4 C18 H18B 109.7
H18A C18 H18B 108.2
N7 C19 H19A 109.5
N7 C19 H19B 109.5
H19A C19 H19B 109.5
N7 C19 H19C 109.5
H19A C19 H19C 109.5
H19B C19 H19C 109.5
C21 C20 N7 110.8(6)
C21 C20 H20A 109.5
N7 C20 H20A 109.5
C21 C20 H20B 109.5
N7 C20 H20B 109.5
H20A C20 H20B 108.1
N8 C21 C20 110.2(6)
N8 C21 H21A 109.6
C20 C21 H21A 109.6
N8 C21 H21B 109.6
C20 C21 H21B 109.6
H21A C21 H21B 108.1
N8 C22 H22A 109.5
N8 C22 H22B 109.5
H22A C22 H22B 109.5
N8 C22 H22C 109.5
H22A C22 H22C 109.5
H22B C22 H22C 109.5
C24 C23 N8 110.0(6)
C24 C23 H23A 109.7
N8 C23 H23A 109.7
C24 C23 H23B 109.7
N8 C23 H23B 109.7
H23A C23 H23B 108.2
C23 C24 N9 110.0(6)
C23 C24 H24A 109.7
N9 C24 H24A 109.7
C23 C24 H24B 109.7
N9 C24 H24B 109.7
H24A C24 H24B 108.2
N9 C25 H25A 109.5
N9 C25 H25B 109.5
H25A C25 H25B 109.5
N9 C25 H25C 109.5
H25A C25 H25C 109.5
H25B C25 H25C 109.5
N9 C26 C27 109.6(6)
N9 C26 H26A 109.8
C27 C26 H26A 109.8
N9 C26 H26B 109.8
C27 C26 H26B 109.8
H26A C26 H26B 108.2
C26 C27 N7 109.4(6)
C26 C27 H27A 109.8
N7 C27 H27A 109.8
C26 C27 H27B 109.8
N7 C27 H27B 109.8
H27A C27 H27B 108.2
Cl15 C28A Cl13 111.7(4)
Cl15 C28A H28A 109.3
Cl13 C28A H28A 109.3
Cl15 C28A H28B 109.3
Cl13 C28A H28B 109.3
H28A C28A H28B 108.0
C9 N1 C1 107.1(5)
C9 N1 C2 108.6(5)
C1 N1 C2 107.6(5)
C9 N1 Si1 106.9(4)
C1 N1 Si1 116.0(4)
C2 N1 Si1 110.5(3)
C3 N2 C5 109.8(5)
C3 N2 C4 107.2(5)
C5 N2 C4 108.0(5)
C3 N2 Si1 105.9(4)
C5 N2 Si1 110.2(4)
C4 N2 Si1 115.7(4)
C6 N3 C7 107.8(5)
C6 N3 C8 108.8(5)
C7 N3 C8 107.1(5)
C6 N3 Si1 106.6(4)
C7 N3 Si1 116.1(4)
C8 N3 Si1 110.3(4)
C10 N4 C11 107.4(5)
C10 N4 C18 107.7(5)
C11 N4 C18 109.0(5)
C10 N4 Si2 115.8(4)
C11 N4 Si2 106.3(4)
C18 N4 Si2 110.5(4)
C14 N5 C12 108.8(5)
C14 N5 C13 107.0(5)
C12 N5 C13 107.2(5)
C14 N5 Si2 106.9(4)
C12 N5 Si2 111.0(4)
C13 N5 Si2 115.8(4)
C16 N6 C17 107.1(5)
C16 N6 C15 109.3(5)
C17 N6 C15 109.0(5)
C16 N6 Si2 114.9(4)
C17 N6 Si2 106.1(4)
C15 N6 Si2 110.3(3)
C19 N7 C20 109.0(7)
C19 N7 C27 108.4(6)
C20 N7 C27 108.6(6)
C19 N7 Si3 115.6(5)
C20 N7 Si3 110.1(4)
C27 N7 Si3 104.9(5)
C21 N8 C22 107.3(5)
C21 N8 C23 110.6(6)
C22 N8 C23 108.4(6)
C21 N8 Si3 106.6(4)
C22 N8 Si3 114.8(5)
C23 N8 Si3 109.2(4)
C26 N9 C24 109.1(6)
C26 N9 C25 108.9(5)
C24 N9 C25 106.7(6)
C26 N9 Si3 111.4(4)
C24 N9 Si3 104.6(4)
C25 N9 Si3 115.7(5)
N1 Si1 N3 84.9(2)
N1 Si1 N2 84.9(2)
N3 Si1 N2 84.4(2)
N1 Si1 Cl2 89.95(16)
N3 Si1 Cl2 91.46(17)
N2 Si1 Cl2 173.60(17)
N1 Si1 Cl1 173.89(17)
N3 Si1 Cl1 89.89(16)
N2 Si1 Cl1 91.41(16)
Cl2 Si1 Cl1 93.42(9)
N1 Si1 Cl3 92.48(16)
N3 Si1 Cl3 174.84(18)
N2 Si1 Cl3 90.98(16)
Cl2 Si1 Cl3 93.00(9)
Cl1 Si1 Cl3 92.43(9)
N5 Si2 N4 84.8(2)
N5 Si2 N6 84.5(2)
N4 Si2 N6 84.4(2)
N5 Si2 Cl4 90.07(16)
N4 Si2 Cl4 174.01(17)
N6 Si2 Cl4 91.98(16)
N5 Si2 Cl5 174.23(17)
N4 Si2 Cl5 91.99(16)
N6 Si2 Cl5 90.40(16)
Cl4 Si2 Cl5 92.84(10)
N5 Si2 Cl6 92.73(16)
N4 Si2 Cl6 90.82(16)
N6 Si2 Cl6 174.70(18)
Cl4 Si2 Cl6 92.55(10)
Cl5 Si2 Cl6 92.12(10)
N9 Si3 N8 84.0(2)
N9 Si3 N7 84.5(2)
N8 Si3 N7 85.0(2)
N9 Si3 Cl9 173.77(19)
N8 Si3 Cl9 91.00(18)
N7 Si3 Cl9 91.39(19)
N9 Si3 Cl7 90.86(19)
N8 Si3 Cl7 92.73(18)
N7 Si3 Cl7 174.99(19)
Cl9 Si3 Cl7 93.11(10)
N9 Si3 Cl8 91.8(2)
N8 Si3 Cl8 173.51(18)
N7 Si3 Cl8 89.68(19)
Cl9 Si3 Cl8 92.80(11)
Cl7 Si3 Cl8 92.31(10)
Cl16 C29A Cl17 112.2(9)
Cl16 C29A H29A 109.2
Cl17 C29A H29A 109.2
Cl16 C29A H29B 109.2
Cl17 C29A H29B 109.2
H29A C29A H29B 107.9
Cl19 C29B Cl18 111.9(11)
Cl19 C29B H29C 109.2
Cl18 C29B H29C 109.2
Cl19 C29B H29D 109.2
Cl18 C29B H29D 109.2
H29C C29B H29D 107.9

loop_
_geom_bond_atom_site_label_1
_geom_bond_atom_site_label_2
_geom_bond_distance
C1 N1 1.504(8)
C1 H1A 0.9800
C1 H1B 0.9800
C1 H1C 0.9800
C2 N1 1.506(8)
C2 C3 1.527(8)
C2 H2A 0.9900
C2 H2B 0.9900
C3 N2 1.498(8)
C3 H3A 0.9900
C3 H3B 0.9900
C4 N2 1.520(7)
C4 H4A 0.9800
C4 H4B 0.9800
C4 H4C 0.9800
C5 C6 1.502(10)
C5 N2 1.509(8)
C5 H5A 0.9900
C5 H5B 0.9900
C6 N3 1.490(8)
C6 H6A 0.9900
C6 H6B 0.9900
C7 N3 1.506(8)
C7 H7A 0.9800
C7 H7B 0.9800
C7 H7C 0.9800
C8 C9 1.520(9)
C8 N3 1.537(8)
C8 H8A 0.9900
C8 H8B 0.9900
C9 N1 1.500(8)
C9 H9A 0.9900
C9 H9B 0.9900
C10 N4 1.498(8)
C10 H10A 0.9800
C10 H10B 0.9800
C10 H10C 0.9800
C11 N4 1.506(8)
C11 C12 1.540(8)
C11 H11A 0.9900
C11 H11B 0.9900
C12 N5 1.509(8)
C12 H12A 0.9900
C12 H12B 0.9900
C13 N5 1.523(7)
C13 H13A 0.9800
C13 H13B 0.9800
C13 H13C 0.9800
C14 N5 1.490(8)
C14 C15 1.520(8)
C14 H14A 0.9900
C14 H14B 0.9900
C15 N6 1.520(8)
C15 H15A 0.9900
C15 H15B 0.9900
C16 N6 1.487(7)
C16 H16A 0.9800
C16 H16B 0.9800
C16 H16C 0.9800
C17 C18 1.499(9)
C17 N6 1.501(7)
C17 H17A 0.9900
C17 H17B 0.9900
C18 N4 1.519(8)
C18 H18A 0.9900
C18 H18B 0.9900
C19 N7 1.492(10)
C19 H19A 0.9800
C19 H19B 0.9800
C19 H19C 0.9800
C20 C21 1.508(10)
C20 N7 1.515(9)
C20 H20A 0.9900
C20 H20B 0.9900
C21 N8 1.489(9)
C21 H21A 0.9900
C21 H21B 0.9900
C22 N8 1.524(9)
C22 H22A 0.9800
C22 H22B 0.9800
C22 H22C 0.9800
C23 C24 1.435(11)
C23 N8 1.529(9)
C23 H23A 0.9900
C23 H23B 0.9900
C24 N9 1.491(11)
C24 H24A 0.9900
C24 H24B 0.9900
C25 N9 1.511(9)
C25 H25A 0.9800
C25 H25B 0.9800
C25 H25C 0.9800
C26 N9 1.480(9)
C26 C27 1.486(12)
C26 H26A 0.9900
C26 H26B 0.9900
C27 N7 1.521(10)
C27 H27A 0.9900
C27 H27B 0.9900
C28A Cl15 1.757(8)
C28A Cl13 1.823(8)
C28A H28A 0.9900
C28A H28B 0.9900
N1 Si1 2.026(5)
N2 Si1 2.033(5)
N3 Si1 2.028(5)
N4 Si2 2.029(5)
N5 Si2 2.024(5)
N6 Si2 2.033(5)
N7 Si3 2.035(6)
N8 Si3 2.027(6)
N9 Si3 2.023(6)
Si1 Cl2 2.157(2)
Si1 Cl1 2.157(2)
Si1 Cl3 2.160(2)
Si2 Cl4 2.164(2)
Si2 Cl5 2.164(2)
Si2 Cl6 2.171(2)
Si3 Cl9 2.142(2)
Si3 Cl7 2.151(2)
Si3 Cl8 2.168(2)
C29A Cl16 1.740(16)
C29A Cl17 1.759(15)
C29A H29A 0.9900
C29A H29B 0.9900
C29B Cl19 1.78(2)
C29B Cl18 1.79(2)
C29B H29C 0.9900
C29B H29D 0.9900

loop_
_geom_torsion_atom_site_label_1
_geom_torsion_atom_site_label_2
_geom_torsion_atom_site_label_3
_geom_torsion_atom_site_label_4
_geom_torsion
N1 C2 C3 N2 44.8(7)
N2 C5 C6 N3 44.7(7)
N3 C8 C9 N1 44.1(7)
N4 C11 C12 N5 -44.6(6)
N5 C14 C15 N6 -44.6(6)
N6 C17 C18 N4 -45.5(7)
N7 C20 C21 N8 40.9(9)
N8 C23 C24 N9 46.6(8)
N9 C26 C27 N7 46.6(8)
C8 C9 N1 C1 -171.6(5)
C8 C9 N1 C2 72.5(6)
C8 C9 N1 Si1 -46.7(6)
C3 C2 N1 C9 -137.0(5)
C3 C2 N1 C1 107.4(6)
C3 C2 N1 Si1 -20.1(6)
C2 C3 N2 C5 71.7(6)
C2 C3 N2 C4 -171.2(5)
C2 C3 N2 Si1 -47.2(6)
C6 C5 N2 C3 -136.8(5)
C6 C5 N2 C4 106.6(6)
C6 C5 N2 Si1 -20.6(6)
C5 C6 N3 C7 -172.1(5)
C5 C6 N3 C8 72.1(6)
C5 C6 N3 Si1 -46.8(6)
C9 C8 N3 C6 -136.8(5)
C9 C8 N3 C7 107.0(6)
C9 C8 N3 Si1 -20.3(6)
C12 C11 N4 C10 171.8(5)
C12 C11 N4 C18 -71.8(6)
C12 C11 N4 Si2 47.3(5)
C17 C18 N4 C10 -105.9(6)
C17 C18 N4 C11 137.9(5)
C17 C18 N4 Si2 21.4(6)
C15 C14 N5 C12 -72.7(6)
C15 C14 N5 C13 171.8(5)
C15 C14 N5 Si2 47.2(5)
C11 C12 N5 C14 137.6(5)
C11 C12 N5 C13 -107.0(5)
C11 C12 N5 Si2 20.3(6)
C18 C17 N6 C16 170.6(5)
C18 C17 N6 C15 -71.3(6)
C18 C17 N6 Si2 47.4(6)
C14 C15 N6 C16 -106.9(5)
C14 C15 N6 C17 136.5(5)
C14 C15 N6 Si2 20.4(5)
C21 C20 N7 C19 110.9(7)
C21 C20 N7 C27 -131.2(7)
C21 C20 N7 Si3 -16.9(7)
C26 C27 N7 C19 -170.4(7)
C26 C27 N7 C20 71.3(7)
C26 C27 N7 Si3 -46.4(7)
C20 C21 N8 C22 -167.9(7)
C20 C21 N8 C23 74.1(8)
C20 C21 N8 Si3 -44.5(7)
C24 C23 N8 C21 -136.5(7)
C24 C23 N8 C22 106.2(7)
C24 C23 N8 Si3 -19.5(7)
C27 C26 N9 C24 -138.5(6)
C27 C26 N9 C25 105.4(7)
C27 C26 N9 Si3 -23.5(7)
C23 C24 N9 C26 68.9(7)
C23 C24 N9 C25 -173.5(6)
C23 C24 N9 Si3 -50.4(7)
C9 N1 Si1 N3 28.3(4)
C1 N1 Si1 N3 147.6(5)
C2 N1 Si1 N3 -89.8(4)
C9 N1 Si1 N2 113.0(4)
C1 N1 Si1 N2 -127.7(5)
C2 N1 Si1 N2 -5.0(4)
C9 N1 Si1 Cl2 -63.2(4)
C1 N1 Si1 Cl2 56.1(4)
C2 N1 Si1 Cl2 178.8(4)
C9 N1 Si1 Cl3 -156.2(4)
C1 N1 Si1 Cl3 -36.9(4)
C2 N1 Si1 Cl3 85.8(4)
C6 N3 Si1 N1 113.4(4)
C7 N3 Si1 N1 -126.5(5)
C8 N3 Si1 N1 -4.5(4)
C6 N3 Si1 N2 28.1(4)
C7 N3 Si1 N2 148.2(5)
C8 N3 Si1 N2 -89.8(4)
C6 N3 Si1 Cl2 -156.8(4)
C7 N3 Si1 Cl2 -36.6(4)
C8 N3 Si1 Cl2 85.4(4)
C6 N3 Si1 Cl1 -63.3(4)
C7 N3 Si1 Cl1 56.8(4)
C8 N3 Si1 Cl1 178.8(4)
C3 N2 Si1 N1 28.9(4)
C5 N2 Si1 N1 -89.7(4)
C4 N2 Si1 N1 147.5(4)
C3 N2 Si1 N3 114.3(4)
C5 N2 Si1 N3 -4.3(4)
C4 N2 Si1 N3 -127.2(4)
C3 N2 Si1 Cl1 -155.9(3)
C5 N2 Si1 Cl1 85.4(4)
C4 N2 Si1 Cl1 -37.4(4)
C3 N2 Si1 Cl3 -63.5(4)
C5 N2 Si1 Cl3 177.9(4)
C4 N2 Si1 Cl3 55.0(4)
C14 N5 Si2 N4 -113.6(4)
C12 N5 Si2 N4 4.9(4)
C13 N5 Si2 N4 127.4(4)
C14 N5 Si2 N6 -28.7(4)
C12 N5 Si2 N6 89.8(4)
C13 N5 Si2 N6 -147.8(4)
C14 N5 Si2 Cl4 63.3(4)
C12 N5 Si2 Cl4 -178.2(4)
C13 N5 Si2 Cl4 -55.8(4)
C14 N5 Si2 Cl6 155.9(3)
C12 N5 Si2 Cl6 -85.7(4)
C13 N5 Si2 Cl6 36.8(4)
C10 N4 Si2 N5 -148.3(4)
C11 N4 Si2 N5 -29.2(4)
C18 N4 Si2 N5 89.0(4)
C10 N4 Si2 N6 126.8(4)
C11 N4 Si2 N6 -114.1(4)
C18 N4 Si2 N6 4.0(4)
C10 N4 Si2 Cl5 36.5(4)
C11 N4 Si2 Cl5 155.7(3)
C18 N4 Si2 Cl5 -86.2(4)
C10 N4 Si2 Cl6 -55.6(4)
C11 N4 Si2 Cl6 63.5(4)
C18 N4 Si2 Cl6 -178.4(4)
C16 N6 Si2 N5 128.6(4)
C17 N6 Si2 N5 -113.3(4)
C15 N6 Si2 N5 4.5(4)
C16 N6 Si2 N4 -146.1(4)
C17 N6 Si2 N4 -28.0(4)
C15 N6 Si2 N4 89.8(4)
C16 N6 Si2 Cl4 38.7(4)
C17 N6 Si2 Cl4 156.8(4)
C15 N6 Si2 Cl4 -85.4(3)
C16 N6 Si2 Cl5 -54.2(4)
C17 N6 Si2 Cl5 63.9(4)
C15 N6 Si2 Cl5 -178.2(3)
C26 N9 Si3 N8 -87.7(5)
C24 N9 Si3 N8 30.1(4)
C25 N9 Si3 N8 147.2(6)
C26 N9 Si3 N7 -2.2(5)
C24 N9 Si3 N7 115.6(5)
C25 N9 Si3 N7 -127.3(6)
C26 N9 Si3 Cl7 179.7(5)
C24 N9 Si3 Cl7 -62.6(4)
C25 N9 Si3 Cl7 54.5(6)
C26 N9 Si3 Cl8 87.3(5)
C24 N9 Si3 Cl8 -154.9(4)
C25 N9 Si3 Cl8 -37.8(6)
C21 N8 Si3 N9 112.7(5)
C22 N8 Si3 N9 -128.8(5)
C23 N8 Si3 N9 -6.8(5)
C21 N8 Si3 N7 27.7(4)
C22 N8 Si3 N7 146.3(5)
C23 N8 Si3 N7 -91.8(5)
C21 N8 Si3 Cl9 -63.6(4)
C22 N8 Si3 Cl9 55.0(5)
C23 N8 Si3 Cl9 176.9(4)
C21 N8 Si3 Cl7 -156.7(4)
C22 N8 Si3 Cl7 -38.2(5)
C23 N8 Si3 Cl7 83.8(4)
C19 N7 Si3 N9 145.3(6)
C20 N7 Si3 N9 -90.6(5)
C27 N7 Si3 N9 26.0(5)
C19 N7 Si3 N8 -130.3(6)
C20 N7 Si3 N8 -6.2(5)
C27 N7 Si3 N8 110.5(5)
C19 N7 Si3 Cl9 -39.4(6)
C20 N7 Si3 Cl9 84.7(4)
C27 N7 Si3 Cl9 -158.6(4)
C19 N7 Si3 Cl8 53.4(6)
C20 N7 Si3 Cl8 177.5(4)
C27 N7 Si3 Cl8 -65.8(4)
